data_7715729
loop_
_publ_author_name
'Wang, Xiaobai'
'R&#xfc;ttger, Franziska'
'Kretsch, Johannes'
'Kreyenschmidt, Anne'
'Herbst-Irmer, Regine'
'Stalke, Dietmar'

_publ_section_title
;
 Boron bis-(4-methylbenzoxazol-2-yl)-methanide complexes.
;
_journal_issue 19
_journal_name_full 'Dalton transactions (Cambridge, England : 2003)'
_journal_page_first 8264
_journal_page_last 8268
_journal_paper_doi 10.1039/d4dt00522h
_journal_volume 53
_journal_year 2024
_chemical_formula_moiety 'C17 H13 B Cl2 N2 O2'
_chemical_formula_sum 'C17 H13 B Cl2 N2 O2'
_chemical_formula_weight 359.00
_space_group_crystal_system monoclinic
_space_group_IT_number 11
_space_group_name_Hall '-P 2yb'
_space_group_name_H-M_alt 'P 1 21/m 1'
_atom_sites_solution_hydrogens geom
_audit_creation_method SHELXL-2019/1
_audit_update_record
;
2024-02-15 deposited with the CCDC.	2024-04-11 downloaded from the CCDC.
;
_cell_angle_alpha 90
_cell_angle_beta 94.76(2)
_cell_angle_gamma 90
_cell_formula_units_Z 2
_cell_length_a 7.935(2)
_cell_length_b 6.703(2)
_cell_length_c 14.407(3)
_cell_measurement_reflns_used 9964
_cell_measurement_temperature 100(2)
_cell_measurement_theta_max 27.12
_cell_measurement_theta_min 2.5755
_cell_volume 763.6(3)
_computing_cell_refinement 'Bruker SAINT V8.40A'
_computing_data_collection 'Bruker APEX2 v2012.2'
_computing_data_reduction 'Bruker SAINT V8.40A'
_computing_molecular_graphics 'XP Version 5.1'
_computing_publication_material 'XP Version 5.1'
_computing_structure_refinement 'SHELXL-2019/1 (Sheldrick, 2019)'
_computing_structure_solution 'SHELXT(Sheldrick,Acta Cryst.(2015)A71,3-8)'
_diffrn_ambient_temperature 100(2)
_diffrn_detector_type 'Bruker APEX-II CCD'
_diffrn_measured_fraction_theta_full 0.999
_diffrn_measured_fraction_theta_max 0.998
_diffrn_measurement_device_type 'Bruker Smart APEX II Ultra'
_diffrn_measurement_method '\f and \w scans'
_diffrn_radiation_type MoK\a
_diffrn_radiation_wavelength 0.71073
_diffrn_reflns_av_R_equivalents 0.0266
_diffrn_reflns_av_unetI/netI 0.0124
_diffrn_reflns_Laue_measured_fraction_full 0.999
_diffrn_reflns_Laue_measured_fraction_max 0.998
_diffrn_reflns_limit_h_max 10
_diffrn_reflns_limit_h_min -10
_diffrn_reflns_limit_k_max 8
_diffrn_reflns_limit_k_min -8
_diffrn_reflns_limit_l_max 18
_diffrn_reflns_limit_l_min -18
_diffrn_reflns_number 17901
_diffrn_reflns_point_group_measured_fraction_full 0.999
_diffrn_reflns_point_group_measured_fraction_max 0.998
_diffrn_reflns_theta_full 25.242
_diffrn_reflns_theta_max 27.144
_diffrn_reflns_theta_min 2.576
_diffrn_source 'Bruker Rotating Anode'
_exptl_absorpt_coefficient_mu 0.437
_exptl_absorpt_correction_T_max 0.7455
_exptl_absorpt_correction_T_min 0.7185
_exptl_absorpt_correction_type multi-scan
_exptl_absorpt_process_details SADABS-2016/2
_exptl_crystal_colour colourless
_exptl_crystal_density_diffrn 1.561
_exptl_crystal_description needle
_exptl_crystal_F_000 368
_exptl_crystal_size_max 0.243
_exptl_crystal_size_mid 0.155
_exptl_crystal_size_min 0.1
_refine_diff_density_max 0.368
_refine_diff_density_min -0.243
_refine_diff_density_rms 0.054
_refine_ls_extinction_coef 0.015(2)
_refine_ls_extinction_expression Fc^*^=kFc[1+0.001xFc^2^\l^3^/sin(2\q)]^-1/4^
_refine_ls_extinction_method 'SHELXL-2019/1 (Sheldrick 2019)'
_refine_ls_goodness_of_fit_ref 1.032
_refine_ls_hydrogen_treatment constr
_refine_ls_matrix_type full
_refine_ls_number_parameters 145
_refine_ls_number_reflns 1843
_refine_ls_number_restraints 0
_refine_ls_restrained_S_all 1.032
_refine_ls_R_factor_all 0.0273
_refine_ls_R_factor_gt 0.0262
_refine_ls_shift/su_max 0.000
_refine_ls_shift/su_mean 0.000
_refine_ls_structure_factor_coef Fsqd
_refine_ls_weighting_details 'w=1/[\s^2^(Fo^2^)+(0.0386P)^2^+0.4777P] where P=(Fo^2^+2Fc^2^)/3'
_refine_ls_weighting_scheme calc
_refine_ls_wR_factor_gt 0.0707
_refine_ls_wR_factor_ref 0.0716
_reflns_Friedel_coverage 0.000
_reflns_number_gt 1754
_reflns_number_total 1843
_reflns_threshold_expression 'I > 2\s(I)'
_cod_data_source_file d4dt00522h2.cif
_cod_data_source_block 3
_cod_depositor_comments 'Adding full bibliography for 7715728--7715731.cif.'
_cod_original_sg_symbol_H-M 'P 21/m'
_cod_database_code 7715729
_shelx_shelxl_version_number 2019/1
_shelx_space_group_comment
;
The symmetry employed for this shelxl refinement is uniquely defined
by the following loop, which should always be used as a source of
symmetry information in preference to the above space-group names.
They are only intended as comments.
;

loop_
_space_group_symop_operation_xyz
'x, y, z'
'-x, y+1/2, -z'
'-x, -y, -z'
'x, -y-1/2, z'

loop_
_atom_site_label
_atom_site_type_symbol
_atom_site_fract_x
_atom_site_fract_y
_atom_site_fract_z
_atom_site_U_iso_or_equiv
_atom_site_adp_type
_atom_site_occupancy
_atom_site_site_symmetry_order
_atom_site_calc_flag
_atom_site_refinement_flags_posn
_atom_site_refinement_flags_adp
_atom_site_refinement_flags_occupancy
_atom_site_disorder_assembly
_atom_site_disorder_group
C1 C 0.4122(2) 0.750000 0.92282(11) 0.0128(3) Uani 1 2 d S T P . .
C2 C 0.2731(2) 0.750000 0.97712(11) 0.0149(3) Uani 1 2 d S T P . .
C3 C 0.3149(2) 0.750000 1.07410(12) 0.0167(3) Uani 1 2 d S T P . .
H3 H 0.225172 0.750000 1.113832 0.020 Uiso 1 2 calc R U P . .
C4 C 0.4801(2) 0.750000 1.11509(12) 0.0176(3) Uani 1 2 d S T P . .
H4 H 0.499529 0.750000 1.181048 0.021 Uiso 1 2 calc R U P . .
C5 C 0.6168(2) 0.750000 1.06074(11) 0.0161(3) Uani 1 2 d S T P . .
H5 H 0.730708 0.750000 1.086974 0.019 Uiso 1 2 calc R U P . .
C6 C 0.5752(2) 0.750000 0.96638(11) 0.0137(3) Uani 1 2 d S T P . .
C7 C 0.6017(2) 0.750000 0.81693(11) 0.0135(3) Uani 1 2 d S T P . .
C8 C 0.6803(2) 0.750000 0.73522(11) 0.0152(3) Uani 1 2 d S T P . .
H8 H 0.799855 0.750000 0.734048 0.018 Uiso 1 2 calc R U P . .
C9 C 0.5718(2) 0.750000 0.65510(11) 0.0138(3) Uani 1 2 d S T P . .
C10 C 0.4894(2) 0.750000 0.50678(11) 0.0134(3) Uani 1 2 d S T P . .
C11 C 0.4944(2) 0.750000 0.41142(12) 0.0160(3) Uani 1 2 d S T P . .
H11 H 0.597236 0.750000 0.382067 0.019 Uiso 1 2 calc R U P . .
C12 C 0.3368(2) 0.750000 0.36167(12) 0.0170(3) Uani 1 2 d S T P . .
H12 H 0.330033 0.750000 0.295524 0.020 Uiso 1 2 calc R U P . .
C13 C 0.1887(2) 0.750000 0.40689(11) 0.0152(3) Uani 1 2 d S T P . .
H13 H 0.084068 0.750000 0.369732 0.018 Uiso 1 2 calc R U P . .
C14 C 0.1843(2) 0.750000 0.50413(11) 0.0128(3) Uani 1 2 d S T P . .
C15 C 0.3434(2) 0.750000 0.55445(11) 0.0123(3) Uani 1 2 d S T P . .
C16 C 0.0139(2) 0.750000 0.54274(12) 0.0154(3) Uani 1 2 d S T P . .
H16A H 0.010954 0.645891 0.590335 0.023 Uiso 0.5 1 calc R U P . .
H16B H -0.074066 0.723816 0.492392 0.023 Uiso 0.5 1 calc R U P . .
H16C H -0.006132 0.880293 0.570652 0.023 Uiso 0.5 1 calc R U P . .
C17 C 0.0891(2) 0.750000 0.94238(12) 0.0203(4) Uani 1 2 d S T P . .
H17A H 0.069482 0.849730 0.892924 0.030 Uiso 0.5 1 calc R U P . .
H17B H 0.020473 0.782541 0.993825 0.030 Uiso 0.5 1 calc R U P . .
H17C H 0.057425 0.617729 0.917747 0.030 Uiso 0.5 1 calc R U P . .
B1 B 0.3040(2) 0.750000 0.73933(12) 0.0120(3) Uani 1 2 d S T P . .
N1 N 0.43360(17) 0.750000 0.82522(9) 0.0121(3) Uani 1 2 d S T P . .
N2 N 0.40142(17) 0.750000 0.65106(9) 0.0119(3) Uani 1 2 d S T P . .
O1 O 0.69203(15) 0.750000 0.90017(8) 0.0147(3) Uani 1 2 d S T P . .
O2 O 0.63030(15) 0.750000 0.57029(8) 0.0152(3) Uani 1 2 d S T P . .
Cl1 Cl 0.17154(3) 0.51953(4) 0.74036(2) 0.01692(11) Uani 1 1 d . . . . .

loop_
_atom_site_aniso_label
_atom_site_aniso_U_11
_atom_site_aniso_U_22
_atom_site_aniso_U_33
_atom_site_aniso_U_23
_atom_site_aniso_U_13
_atom_site_aniso_U_12
C1 0.0170(8) 0.0109(7) 0.0101(7) 0.000 0.0000(6) 0.000
C2 0.0160(8) 0.0146(8) 0.0142(8) 0.000 0.0015(6) 0.000
C3 0.0198(8) 0.0179(8) 0.0128(8) 0.000 0.0039(6) 0.000
C4 0.0234(9) 0.0182(8) 0.0112(7) 0.000 0.0007(6) 0.000
C5 0.0172(8) 0.0172(8) 0.0134(8) 0.000 -0.0018(6) 0.000
C6 0.0144(8) 0.0125(7) 0.0145(8) 0.000 0.0026(6) 0.000
C7 0.0132(7) 0.0130(7) 0.0139(7) 0.000 -0.0018(6) 0.000
C8 0.0104(7) 0.0206(8) 0.0148(8) 0.000 0.0014(6) 0.000
C9 0.0135(7) 0.0144(8) 0.0141(8) 0.000 0.0035(6) 0.000
C10 0.0130(7) 0.0128(7) 0.0142(8) 0.000 0.0009(6) 0.000
C11 0.0178(8) 0.0173(8) 0.0137(8) 0.000 0.0058(6) 0.000
C12 0.0228(9) 0.0174(8) 0.0112(7) 0.000 0.0027(6) 0.000
C13 0.0169(8) 0.0150(8) 0.0134(8) 0.000 -0.0008(6) 0.000
C14 0.0148(8) 0.0104(7) 0.0133(7) 0.000 0.0022(6) 0.000
C15 0.0164(8) 0.0109(7) 0.0097(7) 0.000 0.0025(6) 0.000
C16 0.0122(7) 0.0196(8) 0.0144(7) 0.000 0.0005(6) 0.000
C17 0.0143(8) 0.0319(10) 0.0150(8) 0.000 0.0037(6) 0.000
B1 0.0108(8) 0.0136(8) 0.0118(8) 0.000 0.0014(6) 0.000
N1 0.0125(6) 0.0136(6) 0.0104(6) 0.000 0.0022(5) 0.000
N2 0.0114(6) 0.0142(7) 0.0103(6) 0.000 0.0008(5) 0.000
O1 0.0128(5) 0.0196(6) 0.0117(5) 0.000 0.0004(4) 0.000
O2 0.0124(5) 0.0213(6) 0.0120(5) 0.000 0.0026(4) 0.000
Cl1 0.01693(17) 0.01905(17) 0.01469(16) 0.00097(10) 0.00069(10) -0.00634(10)

loop_
_atom_type_symbol
_atom_type_description
_atom_type_scat_dispersion_real
_atom_type_scat_dispersion_imag
_atom_type_scat_source
C C 0.0033 0.0016 'International Tables Vol C Tables 4.2.6.8 and 6.1.1.4'
H H 0.0000 0.0000 'International Tables Vol C Tables 4.2.6.8 and 6.1.1.4'
B B 0.0013 0.0007 'International Tables Vol C Tables 4.2.6.8 and 6.1.1.4'
N N 0.0061 0.0033 'International Tables Vol C Tables 4.2.6.8 and 6.1.1.4'
O O 0.0106 0.0060 'International Tables Vol C Tables 4.2.6.8 and 6.1.1.4'
Cl Cl 0.1484 0.1585 'International Tables Vol C Tables 4.2.6.8 and 6.1.1.4'

loop_
_geom_angle_atom_site_label_1
_geom_angle_atom_site_label_2
_geom_angle_atom_site_label_3
_geom_angle
_geom_angle_site_symmetry_1
_geom_angle_site_symmetry_3
_geom_angle_publ_flag
C6 C1 C2 119.55(15) . . ?
C6 C1 N1 105.21(14) . . ?
C2 C1 N1 135.24(15) . . ?
C1 C2 C3 114.87(15) . . ?
C1 C2 C17 126.93(15) . . ?
C3 C2 C17 118.20(15) . . ?
C4 C3 C2 123.84(16) . . ?
C5 C4 C3 120.84(16) . . ?
C6 C5 C4 115.02(16) . . ?
C5 C6 O1 124.24(15) . . ?
C5 C6 C1 125.88(16) . . ?
O1 C6 C1 109.88(14) . . ?
O1 C7 N1 112.25(14) . . ?
O1 C7 C8 121.08(15) . . ?
N1 C7 C8 126.67(15) . . ?
C7 C8 C9 114.77(15) . . ?
O2 C9 N2 112.44(14) . . ?
O2 C9 C8 121.46(15) . . ?
N2 C9 C8 126.10(15) . . ?
C11 C10 O2 124.81(15) . . ?
C11 C10 C15 125.75(16) . . ?
O2 C10 C15 109.43(14) . . ?
C10 C11 C12 114.57(16) . . ?
C11 C12 C13 121.20(16) . . ?
C12 C13 C14 124.04(16) . . ?
C15 C14 C13 114.83(15) . . ?
C15 C14 C16 127.36(15) . . ?
C13 C14 C16 117.81(15) . . ?
C10 C15 C14 119.62(15) . . ?
C10 C15 N2 105.39(14) . . ?
C14 C15 N2 134.99(15) . . ?
N1 B1 N2 108.37(13) . . ?
N1 B1 Cl1 109.37(7) . 4_575 ?
N2 B1 Cl1 109.10(7) . 4_575 ?
N1 B1 Cl1 109.37(7) . . ?
N2 B1 Cl1 109.10(7) . . ?
Cl1 B1 Cl1 111.48(9) 4_575 . ?
C7 N1 C1 106.61(13) . . ?
C7 N1 B1 121.83(13) . . ?
C1 N1 B1 131.56(14) . . ?
C9 N2 C15 106.45(13) . . ?
C9 N2 B1 122.27(13) . . ?
C15 N2 B1 131.29(13) . . ?
C7 O1 C6 106.05(13) . . ?
C9 O2 C10 106.29(13) . . ?

loop_
_geom_bond_atom_site_label_1
_geom_bond_atom_site_label_2
_geom_bond_distance
_geom_bond_site_symmetry_2
_geom_bond_publ_flag
C1 C6 1.390(2) . ?
C1 C2 1.405(2) . ?
C1 N1 1.430(2) . ?
C2 C3 1.409(2) . ?
C2 C17 1.503(2) . ?
C3 C4 1.392(3) . ?
C4 C5 1.390(2) . ?
C5 C6 1.372(2) . ?
C6 O1 1.384(2) . ?
C7 O1 1.345(2) . ?
C7 N1 1.349(2) . ?
C7 C8 1.377(2) . ?
C8 C9 1.382(2) . ?
C9 O2 1.342(2) . ?
C9 N2 1.349(2) . ?
C10 C11 1.378(2) . ?
C10 O2 1.385(2) . ?
C10 C15 1.396(2) . ?
C11 C12 1.389(2) . ?
C12 C13 1.390(2) . ?
C13 C14 1.404(2) . ?
C14 C15 1.402(2) . ?
C14 C16 1.504(2) . ?
C15 N2 1.429(2) . ?
B1 N1 1.542(2) . ?
B1 N2 1.542(2) . ?
B1 Cl1 1.8692(11) 4_575 ?
B1 Cl1 1.8692(11) . ?
